data_8106773
loop_
_publ_author_name
'Wang, Qi-Bao'
'Ding, Rui-Fang'
'Sun, Shan-Shan'
'Ding, Lin'

_publ_section_title
;
 Crystal structure of catena-poly[(\m2-acetamido-benzoato-\k2
 O:O&#x2032;)triphenyltin(IV)], C27H23NO3Sn
;
_journal_issue 1
_journal_name_full 'Zeitschrift f\"ur Kristallographie - New Crystal Structures'
_journal_page_first 21
_journal_page_last 23
_journal_paper_doi 10.1515/ncrs-2014-9058
_journal_volume 231
_journal_year 2016
_chemical_formula_sum 'C27 H23 N O3 Sn'
_chemical_formula_weight 527.14
_space_group_IT_number 19
_space_group_name_Hall 'P 2ac 2ab'
_space_group_name_H-M_alt 'P 21 21 21'
_symmetry_cell_setting orthorhombic
_symmetry_space_group_name_H-M 'P 21 21 21'
_atom_sites_solution_hydrogens geom
_atom_sites_solution_primary direct
_atom_sites_solution_secondary difmap
_cell_angle_alpha 90.00
_cell_angle_beta 90.00
_cell_angle_gamma 90.00
_cell_formula_units_Z 4
_cell_length_a 8.9287(7)
_cell_length_b 15.0252(12)
_cell_length_c 18.4531(14)
_cell_measurement_reflns_used 7940
_cell_measurement_temperature 296(2)
_cell_measurement_theta_max 24.97
_cell_measurement_theta_min 2.87
_cell_volume 2475.6(3)
_computing_cell_refinement 'Bruker SMART'
_computing_data_collection 'Bruker SMART'
_computing_data_reduction 'Bruker SAINT'
_computing_molecular_graphics 'Bruker SHELXTL'
_computing_publication_material 'Bruker SHELXTL'
_computing_structure_refinement 'SHELXL-97 (Sheldrick, 1997)'
_computing_structure_solution 'SHELXS-97 (Sheldrick, 1990)'
_diffrn_ambient_temperature 296(2)
_diffrn_measured_fraction_theta_full 1.000
_diffrn_measured_fraction_theta_max 1.000
_diffrn_measurement_device_type 'CCD area detector'
_diffrn_measurement_method 'phi and omega scans'
_diffrn_radiation_monochromator graphite
_diffrn_radiation_source 'fine-focus sealed tube'
_diffrn_radiation_type MoK\a
_diffrn_radiation_wavelength 0.71073
_diffrn_reflns_av_R_equivalents 0.0195
_diffrn_reflns_av_sigmaI/netI 0.0236
_diffrn_reflns_limit_h_max 8
_diffrn_reflns_limit_h_min -10
_diffrn_reflns_limit_k_max 17
_diffrn_reflns_limit_k_min -17
_diffrn_reflns_limit_l_max 21
_diffrn_reflns_limit_l_min -21
_diffrn_reflns_number 12552
_diffrn_reflns_theta_full 25.00
_diffrn_reflns_theta_max 25.00
_diffrn_reflns_theta_min 1.75
_exptl_absorpt_coefficient_mu 1.059
_exptl_absorpt_correction_T_max 0.8405
_exptl_absorpt_correction_T_min 0.7419
_exptl_absorpt_correction_type multi-scan
_exptl_absorpt_process_details sabdbs
_exptl_crystal_colour colorless
_exptl_crystal_density_diffrn 1.414
_exptl_crystal_density_method 'not measured'
_exptl_crystal_description block
_exptl_crystal_F_000 1060
_exptl_crystal_size_max 0.30
_exptl_crystal_size_mid 0.24
_exptl_crystal_size_min 0.17
_refine_diff_density_max 0.410
_refine_diff_density_min -0.403
_refine_diff_density_rms 0.064
_refine_ls_abs_structure_details 'Flack H D (1983), Acta Cryst. A39, 876-881'
_refine_ls_abs_structure_Flack 0.01(3)
_refine_ls_extinction_method none
_refine_ls_goodness_of_fit_ref 1.025
_refine_ls_hydrogen_treatment mixed
_refine_ls_matrix_type full
_refine_ls_number_parameters 260
_refine_ls_number_reflns 4356
_refine_ls_number_restraints 0
_refine_ls_restrained_S_all 1.025
_refine_ls_R_factor_all 0.0368
_refine_ls_R_factor_gt 0.0315
_refine_ls_shift/su_max 0.000
_refine_ls_shift/su_mean 0.000
_refine_ls_structure_factor_coef Fsqd
_refine_ls_weighting_details 'w=1/[\s^2^(Fo^2^)+(0.0548P)^2^+0.1938P] where P=(Fo^2^+2Fc^2^)/3'
_refine_ls_weighting_scheme calc
_refine_ls_wR_factor_gt 0.0823
_refine_ls_wR_factor_ref 0.0861
_reflns_number_gt 4165
_reflns_number_total 4356
_reflns_threshold_expression >2sigma(I)
_cod_data_source_file suppl_ncrs-2014-9058_suppl.cif
_cod_data_source_block y
_cod_depositor_comments
;
The following automatic conversions were performed:

data item '_symmetry_cell_setting' value 'Orthorhombic' was changed
to 'orthorhombic' in accordance with the built-in table derived from
the CIF Core dictionary named 'cif_core.dic' version 2.4.5 last
updated on 2014-11-21.

Automatic conversion script
Id: cif_fix_values 8738 2021-04-28 16:35:53Z antanas 
;
_cod_original_sg_symbol_H-M P2(1)2(1)2(1)
_cod_database_code 8106773

loop_
_symmetry_equiv_pos_as_xyz
'x, y, z'
'-x+1/2, -y, z+1/2'
'-x, y+1/2, -z+1/2'
'x+1/2, -y+1/2, -z'

loop_
_atom_site_label
_atom_site_type_symbol
_atom_site_fract_x
_atom_site_fract_y
_atom_site_fract_z
_atom_site_U_iso_or_equiv
_atom_site_adp_type
_atom_site_occupancy
_atom_site_site_symmetry_order
_atom_site_calc_flag
_atom_site_refinement_flags_posn
_atom_site_refinement_flags_adp
_atom_site_refinement_flags_occupancy
_atom_site_disorder_assembly
_atom_site_disorder_group
Sn1 Sn 0.32915(3) 0.07201(2) 0.15567(2) 0.04957(10) Uani 1 1 d . . . . .
N1 N -0.1276(5) -0.2214(3) -0.1666(2) 0.0584(9) Uani 1 1 d . . . . .
O1 O 0.2013(4) 0.0110(2) 0.07391(19) 0.0608(9) Uani 1 1 d . . . . .
O2 O 0.2092(4) -0.1205(2) 0.12841(18) 0.0575(8) Uani 1 1 d . . . . .
O3 O -0.0070(6) -0.1500(3) -0.25557(18) 0.0763(11) Uani 1 1 d . . . . .
C1 C 0.1765(5) -0.0741(3) 0.0769(2) 0.0481(8) Uani 1 1 d . . . . .
C2 C 0.0990(5) -0.1125(3) 0.0115(2) 0.0457(8) Uani 1 1 d . . . . .
C3 C 0.0619(5) -0.2017(3) 0.0098(2) 0.0509(9) Uani 1 1 d . . . . .
H3 H 0.088(4) -0.240(3) 0.055(2) 0.030(10) Uiso 1 1 d . . . . .
C4 C -0.0132(6) -0.2370(3) -0.0502(3) 0.0531(10) Uani 1 1 d . . . . .
H4 H -0.063(6) -0.306(4) -0.043(3) 0.068(16) Uiso 1 1 d . . . . .
C7 C 0.0583(6) -0.0578(3) -0.0461(3) 0.0575(11) Uani 1 1 d . . . . .
H7 H 0.087(5) 0.003(3) -0.041(3) 0.049(12) Uiso 1 1 d . . . . .
C6 C -0.0194(7) -0.0928(3) -0.1053(3) 0.0621(12) Uani 1 1 d . . . . .
H6 H -0.044(6) -0.047(4) -0.146(3) 0.059(14) Uiso 1 1 d . . . . .
C5 C -0.0506(5) -0.1836(3) -0.1076(2) 0.0493(9) Uani 1 1 d . . . . .
C8 C -0.1024(7) -0.2022(4) -0.2366(2) 0.0629(12) Uani 1 1 d . . . . .
C9 C -0.1974(11) -0.2515(6) -0.2904(4) 0.112(3) Uani 1 1 d . . . . .
H9A H -0.1570 -0.3101 -0.2977 0.167 Uiso 1 1 calc GR . . . .
H9B H -0.1979 -0.2200 -0.3356 0.167 Uiso 1 1 calc GR . . . .
H9C H -0.2979 -0.2561 -0.2723 0.167 Uiso 1 1 calc GR . . . .
C10 C 0.1710(6) 0.0708(4) 0.2421(3) 0.0667(12) Uani 1 1 d . . . . .
C11 C 0.1886(8) 0.1169(7) 0.3040(4) 0.118(3) Uani 1 1 d . . . . .
H11 H 0.2752 0.1506 0.3098 0.142 Uiso 1 1 calc R . . . .
C12 C 0.0820(10) 0.1168(8) 0.3607(5) 0.129(4) Uani 1 1 d . . . . .
H12 H 0.1016 0.1466 0.4038 0.155 Uiso 1 1 calc R . . . .
C13 C -0.0433(12) 0.0747(8) 0.3519(6) 0.142(4) Uani 1 1 d . . . . .
H13 H -0.1172 0.0762 0.3874 0.171 Uiso 1 1 calc R . . . .
C14 C -0.0630(19) 0.0309(12) 0.2929(11) 0.316(16) Uani 1 1 d . . . . .
H14 H -0.1527 0.0004 0.2866 0.379 Uiso 1 1 calc R . . . .
C15 C 0.0426(15) 0.0269(11) 0.2385(8) 0.244(11) Uani 1 1 d . . . . .
H15 H 0.0230 -0.0079 0.1979 0.293 Uiso 1 1 calc R . . . .
C16 C 0.3362(8) 0.1936(4) 0.0963(3) 0.0764(15) Uani 1 1 d . . . . .
C17 C 0.4209(18) 0.2057(10) 0.0383(10) 0.243(10) Uani 1 1 d . . . . .
H17 H 0.4778 0.1583 0.0211 0.291 Uiso 1 1 calc R . . . .
C18 C 0.427(2) 0.2847(12) 0.0030(15) 0.324(18) Uani 1 1 d . . . . .
H18 H 0.4945 0.2910 -0.0352 0.389 Uiso 1 1 calc R . . . .
C19 C 0.345(2) 0.3506(10) 0.0202(12) 0.228(12) Uani 1 1 d . . . . .
H19 H 0.3481 0.4033 -0.0062 0.273 Uiso 1 1 calc R . . . .
C20 C 0.258(3) 0.3417(9) 0.0758(10) 0.262(14) Uani 1 1 d . . . . .
H20 H 0.1923 0.3871 0.0893 0.314 Uiso 1 1 calc R . . . .
C21 C 0.264(3) 0.2645(7) 0.1138(7) 0.232(11) Uani 1 1 d . . . . .
H21 H 0.2102 0.2626 0.1570 0.279 Uiso 1 1 calc R . . . .
C22 C 0.5191(5) -0.0128(3) 0.1491(3) 0.0554(10) Uani 1 1 d . . . . .
C23 C 0.5981(8) -0.0189(5) 0.0859(4) 0.0859(19) Uani 1 1 d . . . . .
H23 H 0.5685 0.0145 0.0460 0.103 Uiso 1 1 calc R . . . .
C25 C 0.7228(9) -0.0746(6) 0.0805(5) 0.109(3) Uani 1 1 d . . . . .
H25 H 0.7763 -0.0773 0.0374 0.131 Uiso 1 1 calc R . . . .
C26 C 0.6874(13) -0.1212(7) 0.1998(5) 0.125(3) Uani 1 1 d . . . . .
H26 H 0.7173 -0.1558 0.2390 0.150 Uiso 1 1 calc R . . . .
C27 C 0.5598(9) -0.0662(6) 0.2066(4) 0.098(2) Uani 1 1 d . . . . .
H27 H 0.5041 -0.0659 0.2492 0.118 Uiso 1 1 calc R . . . .
H1 H -0.194(6) -0.259(4) -0.155(3) 0.058(14) Uiso 1 1 d . . . . .
C0AA C 0.7661(9) -0.1248(6) 0.1381(6) 0.114(3) Uani 1 1 d . . . . .
H0AA H 0.8499 -0.1613 0.1347 0.137 Uiso 1 1 calc R . . . .

loop_
_atom_site_aniso_label
_atom_site_aniso_U_11
_atom_site_aniso_U_22
_atom_site_aniso_U_33
_atom_site_aniso_U_23
_atom_site_aniso_U_13
_atom_site_aniso_U_12
Sn1 0.05431(16) 0.04559(15) 0.04881(14) -0.00474(12) -0.00152(13) 0.00195(13)
N1 0.073(2) 0.052(2) 0.051(2) 0.0041(17) -0.0024(17) -0.0238(18)
O1 0.076(2) 0.0423(16) 0.0646(19) -0.0095(13) -0.0193(16) 0.0000(15)
O2 0.063(2) 0.0553(18) 0.0540(16) -0.0024(14) -0.0092(14) 0.0103(14)
O3 0.107(3) 0.071(2) 0.0511(18) 0.0094(17) 0.0064(19) -0.023(2)
C1 0.0464(19) 0.0439(19) 0.054(2) -0.0052(17) -0.0045(17) 0.009(2)
C2 0.052(2) 0.0388(19) 0.046(2) -0.0026(16) 0.0016(17) 0.0035(16)
C3 0.061(3) 0.042(2) 0.050(2) 0.0048(17) -0.0054(18) -0.0005(19)
C4 0.061(3) 0.038(2) 0.061(2) 0.0044(17) -0.002(2) -0.0105(19)
C7 0.079(3) 0.038(2) 0.056(2) 0.0022(18) -0.008(2) -0.004(2)
C6 0.093(4) 0.042(2) 0.051(2) 0.0072(17) -0.012(2) -0.010(2)
C5 0.062(3) 0.044(2) 0.0418(19) 0.0006(15) 0.0010(18) -0.0072(18)
C8 0.078(3) 0.064(3) 0.047(2) 0.007(2) -0.005(2) -0.010(3)
C9 0.143(8) 0.129(7) 0.063(3) -0.003(4) -0.015(4) -0.060(6)
C10 0.057(2) 0.074(3) 0.070(3) -0.022(3) 0.014(2) -0.010(3)
C11 0.065(4) 0.188(9) 0.101(5) -0.063(6) 0.009(4) -0.008(5)
C12 0.085(5) 0.207(11) 0.095(5) -0.053(6) 0.021(4) 0.010(6)
C13 0.123(7) 0.151(9) 0.154(8) -0.049(8) 0.080(7) -0.019(6)
C14 0.275(19) 0.31(2) 0.37(2) -0.247(19) 0.252(19) -0.211(17)
C15 0.213(13) 0.299(18) 0.220(13) -0.195(14) 0.148(11) -0.173(14)
C16 0.085(4) 0.053(3) 0.091(4) 0.005(2) -0.032(4) -0.003(3)
C17 0.244(16) 0.168(12) 0.316(19) 0.168(14) 0.139(15) 0.084(12)
C18 0.215(17) 0.230(18) 0.53(4) 0.28(3) 0.12(2) 0.069(15)
C19 0.231(16) 0.122(10) 0.33(3) 0.135(14) -0.162(18) -0.091(12)
C20 0.47(4) 0.069(7) 0.24(2) 0.007(9) -0.14(2) 0.073(13)
C21 0.47(3) 0.093(7) 0.130(8) -0.018(6) -0.045(13) 0.134(13)
C22 0.052(2) 0.051(2) 0.063(3) -0.003(2) -0.001(2) 0.0005(18)
C23 0.084(4) 0.073(4) 0.100(5) 0.015(3) 0.035(4) 0.012(3)
C25 0.091(4) 0.087(5) 0.150(7) 0.012(5) 0.054(5) 0.018(4)
C26 0.139(8) 0.130(7) 0.105(6) 0.006(5) -0.022(6) 0.070(7)
C27 0.123(6) 0.097(5) 0.074(4) 0.004(4) -0.018(4) 0.045(5)
C0AA 0.070(4) 0.100(6) 0.173(10) 0.003(6) -0.005(5) 0.034(4)

loop_
_atom_type_symbol
_atom_type_description
_atom_type_scat_dispersion_real
_atom_type_scat_dispersion_imag
_atom_type_scat_source
C C 0.0033 0.0016 'International Tables Vol C Tables 4.2.6.8 and 6.1.1.4'
H H 0.0000 0.0000 'International Tables Vol C Tables 4.2.6.8 and 6.1.1.4'
N N 0.0061 0.0033 'International Tables Vol C Tables 4.2.6.8 and 6.1.1.4'
O O 0.0106 0.0060 'International Tables Vol C Tables 4.2.6.8 and 6.1.1.4'
Sn Sn -0.6537 1.4246 'International Tables Vol C Tables 4.2.6.8 and 6.1.1.4'

loop_
_geom_angle_atom_site_label_1
_geom_angle_atom_site_label_2
_geom_angle_atom_site_label_3
_geom_angle
_geom_angle_site_symmetry_1
_geom_angle_site_symmetry_3
O1 Sn1 C10 99.99(17) . .
O1 Sn1 C16 91.20(17) . .
O1 Sn1 C22 97.52(16) . .
C16 Sn1 C10 114.3(3) . .
C22 Sn1 C10 124.5(2) . .
C22 Sn1 C16 117.5(2) . .
C5 N1 H1 115(4) . .
C8 N1 C5 125.2(4) . .
C8 N1 H1 120(4) . .
C1 O1 Sn1 119.4(3) . .
O1 C1 C2 114.9(4) . .
O2 C1 O1 123.9(4) . .
O2 C1 C2 121.2(4) . .
C3 C2 C1 119.9(4) . .
C3 C2 C7 119.6(4) . .
C7 C2 C1 120.4(4) . .
C2 C3 H3 118(2) . .
C2 C3 C4 120.0(4) . .
C4 C3 H3 122(2) . .
C3 C4 H4 116(3) . .
C5 C4 C3 120.5(4) . .
C5 C4 H4 122(3) . .
C2 C7 H7 114(3) . .
C2 C7 C6 120.3(4) . .
C6 C7 H7 125(3) . .
C7 C6 H6 115(3) . .
C5 C6 C7 119.5(4) . .
C5 C6 H6 126(3) . .
C4 C5 N1 118.8(4) . .
C4 C5 C6 120.1(4) . .
C6 C5 N1 121.1(4) . .
N1 C8 C9 115.8(5) . .
O3 C8 N1 122.4(5) . .
O3 C8 C9 121.8(5) . .
C8 C9 H9A 109.5 . .
C8 C9 H9B 109.5 . .
C8 C9 H9C 109.5 . .
H9A C9 H9B 109.5 . .
H9A C9 H9C 109.5 . .
H9B C9 H9C 109.5 . .
C11 C10 Sn1 123.6(5) . .
C15 C10 Sn1 122.8(5) . .
C15 C10 C11 113.6(6) . .
C10 C11 H11 118.4 . .
C10 C11 C12 123.3(8) . .
C12 C11 H11 118.4 . .
C11 C12 H12 120.4 . .
C13 C12 C11 119.3(8) . .
C13 C12 H12 120.4 . .
C12 C13 H13 120.8 . .
C14 C13 C12 118.4(8) . .
C14 C13 H13 120.8 . .
C13 C14 H14 118.5 . .
C13 C14 C15 123.1(11) . .
C15 C14 H14 118.5 . .
C10 C15 C14 122.3(9) . .
C10 C15 H15 118.8 . .
C14 C15 H15 118.8 . .
C17 C16 Sn1 123.4(7) . .
C21 C16 Sn1 124.5(9) . .
C21 C16 C17 112.1(10) . .
C16 C17 H17 118.9 . .
C16 C17 C18 122.2(15) . .
C18 C17 H17 118.9 . .
C17 C18 H18 118.7 . .
C19 C18 C17 122.6(19) . .
C19 C18 H18 118.7 . .
C18 C19 H19 121.2 . .
C18 C19 C20 117.7(13) . .
C20 C19 H19 121.2 . .
C19 C20 H20 120.9 . .
C19 C20 C21 118(2) . .
C21 C20 H20 120.9 . .
C16 C21 C20 126.8(18) . .
C16 C21 H21 116.6 . .
C20 C21 H21 116.6 . .
C23 C22 Sn1 120.1(4) . .
C23 C22 C27 118.8(5) . .
C27 C22 Sn1 121.0(4) . .
C22 C23 H23 119.5 . .
C22 C23 C25 120.9(7) . .
C25 C23 H23 119.5 . .
C23 C25 H25 119.9 . .
C0AA C25 C23 120.2(7) . .
C0AA C25 H25 119.9 . .
C27 C26 H26 119.3 . .
C0AA C26 H26 119.3 . .
C0AA C26 C27 121.4(8) . .
C22 C27 C26 119.0(7) . .
C22 C27 H27 120.5 . .
C26 C27 H27 120.5 . .
C25 C0AA H0AA 120.2 . .
C26 C0AA C25 119.6(7) . .
C26 C0AA H0AA 120.2 . .

loop_
_geom_bond_atom_site_label_1
_geom_bond_atom_site_label_2
_geom_bond_distance
_geom_bond_site_symmetry_2
Sn1 O1 2.102(3) .
Sn1 C10 2.130(5) .
Sn1 C16 2.131(6) .
Sn1 C22 2.125(4) .
N1 C5 1.408(6) .
N1 C8 1.342(6) .
N1 H1 0.85(6) .
O1 C1 1.299(5) .
O2 C1 1.214(5) .
O3 C8 1.210(7) .
C1 C2 1.507(6) .
C2 C3 1.381(6) .
C2 C7 1.391(6) .
C3 H3 1.03(4) .
C3 C4 1.400(6) .
C4 H4 1.14(6) .
C4 C5 1.369(6) .
C7 H7 0.95(5) .
C7 C6 1.396(7) .
C6 H6 1.04(5) .
C6 C5 1.394(6) .
C8 C9 1.501(8) .
C9 H9A 0.9600 .
C9 H9B 0.9600 .
C9 H9C 0.9600 .
C10 C11 1.345(9) .
C10 C15 1.324(11) .
C11 H11 0.9300 .
C11 C12 1.415(11) .
C12 H12 0.9300 .
C12 C13 1.295(14) .
C13 H13 0.9300 .
C13 C14 1.284(16) .
C14 H14 0.9300 .
C14 C15 1.379(13) .
C15 H15 0.9300 .
C16 C17 1.324(15) .
C16 C21 1.287(13) .
C17 H17 0.9300 .
C17 C18 1.355(15) .
C18 H18 0.9300 .
C18 C19 1.27(3) .
C19 H19 0.9300 .
C19 C20 1.30(3) .
C20 H20 0.9300 .
C20 C21 1.357(19) .
C21 H21 0.9300 .
C22 C23 1.365(8) .
C22 C27 1.378(8) .
C23 H23 0.9300 .
C23 C25 1.395(10) .
C25 H25 0.9300 .
C25 C0AA 1.360(13) .
C26 H26 0.9300 .
C26 C27 1.413(11) .
C26 C0AA 1.338(13) .
C27 H27 0.9300 .
C0AA H0AA 0.9300 .

loop_
_geom_torsion_atom_site_label_1
_geom_torsion_atom_site_label_2
_geom_torsion_atom_site_label_3
_geom_torsion_atom_site_label_4
_geom_torsion
_geom_torsion_site_symmetry_1
_geom_torsion_site_symmetry_2
_geom_torsion_site_symmetry_3
_geom_torsion_site_symmetry_4
Sn1 O1 C1 O2 8.1(6) . . . .
Sn1 O1 C1 C2 -173.3(3) . . . .
Sn1 C10 C11 C12 179.0(8) . . . .
Sn1 C10 C15 C14 -176.0(17) . . . .
Sn1 C16 C17 C18 -177.6(17) . . . .
Sn1 C16 C21 C20 -175.9(18) . . . .
Sn1 C22 C23 C25 -179.7(6) . . . .
Sn1 C22 C27 C26 -179.7(7) . . . .
O1 C1 C2 C3 -177.6(4) . . . .
O1 C1 C2 C7 -0.5(6) . . . .
O2 C1 C2 C3 1.0(6) . . . .
O2 C1 C2 C7 178.1(4) . . . .
C1 C2 C3 C4 178.5(4) . . . .
C1 C2 C7 C6 -177.1(5) . . . .
C2 C3 C4 C5 -0.1(7) . . . .
C2 C7 C6 C5 -2.6(9) . . . .
C3 C2 C7 C6 -0.1(8) . . . .
C3 C4 C5 N1 -179.3(4) . . . .
C3 C4 C5 C6 -2.6(8) . . . .
C7 C2 C3 C4 1.4(7) . . . .
C7 C6 C5 N1 -179.4(5) . . . .
C7 C6 C5 C4 3.9(8) . . . .
C5 N1 C8 O3 1.1(9) . . . .
C5 N1 C8 C9 179.4(6) . . . .
C8 N1 C5 C4 -140.4(6) . . . .
C8 N1 C5 C6 42.9(8) . . . .
C10 C11 C12 C13 -4.1(18) . . . .
C11 C10 C15 C14 2(3) . . . .
C11 C12 C13 C14 3(2) . . . .
C12 C13 C14 C15 0(3) . . . .
C13 C14 C15 C10 -2(4) . . . .
C15 C10 C11 C12 1.5(17) . . . .
C16 C17 C18 C19 -5(4) . . . .
C17 C16 C21 C20 6(3) . . . .
C17 C18 C19 C20 3(4) . . . .
C18 C19 C20 C21 3(4) . . . .
C19 C20 C21 C16 -8(4) . . . .
C21 C16 C17 C18 0(3) . . . .
C22 C23 C25 C0AA 1.0(13) . . . .
C23 C22 C27 C26 3.9(12) . . . .
C23 C25 C0AA C26 0.8(15) . . . .
C27 C22 C23 C25 -3.3(11) . . . .
C27 C26 C0AA C25 -0.1(16) . . . .
C0AA C26 C27 C22 -2.2(15) . . . .
